data_1545441
loop_
_publ_author_name
'Tao, Cheng'
'Zhang, Jing'
'Chen, Xiaoming'
'Wang, Huifei'
'Li, Yun'
'Cheng, Bin'
'Zhai, Hongbin'

_publ_section_title
;
 Formal Synthesis of (+-)-Aplykurodinone-1 through a Hetero-Pauson-Khand
 Cycloaddition Approach.
;
_journal_issue 5
_journal_name_full 'Organic letters'
_journal_page_first 1056
_journal_page_last 1059
_journal_paper_doi 10.1021/acs.orglett.7b00068
_journal_volume 19
_journal_year 2017
_chemical_formula_moiety 'C12 H14 O3'
_chemical_formula_sum 'C12 H14 O3'
_chemical_formula_weight 206.23
_space_group_IT_number 14
_symmetry_cell_setting monoclinic
_symmetry_space_group_name_Hall '-P 2ybc'
_symmetry_space_group_name_H-M 'P 1 21/c 1'
_atom_sites_solution_hydrogens geom
_atom_sites_solution_primary direct
_atom_sites_solution_secondary difmap
_audit_creation_method SHELXL-97
_cell_angle_alpha 90.00
_cell_angle_beta 93.324(14)
_cell_angle_gamma 90.00
_cell_formula_units_Z 4
_cell_length_a 6.441(3)
_cell_length_b 6.505(3)
_cell_length_c 25.382(14)
_cell_measurement_reflns_used 1552
_cell_measurement_temperature 293(2)
_cell_measurement_theta_max 67.8
_cell_measurement_theta_min 23.0
_cell_volume 1061.7(9)
_computing_cell_refinement 'CrystalClear-SM Expert 2.0 r4 (Rigaku, 2009)'
_computing_data_collection 'CrystalClear-SM Expert 2.0 r4 (Rigaku, 2009)'
_computing_data_reduction 'CrystalClear-SM Expert 2.0 r4 (Rigaku, 2009)'
_computing_publication_material 'SHELXL-97 (Sheldrick, 1997)'
_computing_structure_refinement 'SHELXL-97 (Sheldrick, 1997)'
_computing_structure_solution 'SHELXS-97 (Sheldrick, 1990)'
_diffrn_ambient_temperature 293(2)
_diffrn_detector_area_resol_mean 22.2222
_diffrn_measured_fraction_theta_full 0.968
_diffrn_measured_fraction_theta_max 0.968
_diffrn_measurement_device_type 'Rigaku Saturn944+ (2x2 bin mode)'
_diffrn_measurement_method 'profile data from \w-scans'
_diffrn_radiation_monochromator graphite
_diffrn_radiation_source 'fine-focus sealed tube'
_diffrn_radiation_type MoK\a
_diffrn_radiation_wavelength 0.71073
_diffrn_reflns_av_R_equivalents 0.1373
_diffrn_reflns_av_sigmaI/netI 0.2521
_diffrn_reflns_limit_h_max 6
_diffrn_reflns_limit_h_min -7
_diffrn_reflns_limit_k_max 6
_diffrn_reflns_limit_k_min -7
_diffrn_reflns_limit_l_max 27
_diffrn_reflns_limit_l_min -29
_diffrn_reflns_number 6008
_diffrn_reflns_theta_full 25.31
_diffrn_reflns_theta_max 25.31
_diffrn_reflns_theta_min 1.61
_exptl_absorpt_coefficient_mu 0.092
_exptl_absorpt_correction_T_max 1.000
_exptl_absorpt_correction_T_min 0.622
_exptl_absorpt_correction_type multi-scan
_exptl_crystal_colour colorless
_exptl_crystal_density_diffrn 1.290
_exptl_crystal_density_meas ?
_exptl_crystal_density_method 'not measured'
_exptl_crystal_description block
_exptl_crystal_F_000 440
_exptl_crystal_size_max 0.35
_exptl_crystal_size_mid 0.32
_exptl_crystal_size_min 0.24
_refine_diff_density_max 0.347
_refine_diff_density_min -0.479
_refine_diff_density_rms 0.089
_refine_ls_extinction_coef 1.6(4)
_refine_ls_extinction_expression Fc^*^=kFc[1+0.001xFc^2^\l^3^/sin(2\q)]^-1/4^
_refine_ls_extinction_method SHELXL
_refine_ls_goodness_of_fit_ref 1.000
_refine_ls_hydrogen_treatment mixed
_refine_ls_matrix_type full
_refine_ls_number_parameters 138
_refine_ls_number_reflns 1865
_refine_ls_number_restraints 0
_refine_ls_restrained_S_all 1.000
_refine_ls_R_factor_all 0.1526
_refine_ls_R_factor_gt 0.1314
_refine_ls_shift/su_max 0.024
_refine_ls_shift/su_mean 0.005
_refine_ls_structure_factor_coef Fsqd
_refine_ls_weighting_details 'calc w=1/[\s^2^(Fo^2^)+(0.5400P)^2^+0.0000P] where P=(Fo^2^+2Fc^2^)/3'
_refine_ls_weighting_scheme calc
_refine_ls_wR_factor_gt 0.4358
_refine_ls_wR_factor_ref 0.5268
_reflns_number_gt 1361
_reflns_number_total 1865
_reflns_threshold_expression >2sigma(I)
_cod_data_source_file ol7b00068_si_002.cif
_cod_data_source_block a
_cod_depositor_comments
;
The following automatic conversions were performed:

'_exptl_absorpt_correction_type' value 'Multi-scan' changed to
'multi-scan' according to
/home/data/users/saulius/crontab/automatic-downloads/current/ACS/lib/dictionaries/cif_core.dic
dictionary named 'cif_core.dic' version 2.4.2 from 2011-04-26.

'_exptl_crystal_density_meas' value 'not measured' was changed to '?'
- the value is perceived as not measured.

Automatic conversion script
Id: cif_fix_values 4973 2017-02-22 13:04:09Z antanas 
;
_cod_original_sg_symbol_H-M P2(1)/c
_cod_database_code 1545441

loop_
_symmetry_equiv_pos_as_xyz
'x, y, z'
'-x, y+1/2, -z+1/2'
'-x, -y, -z'
'x, -y-1/2, z-1/2'

loop_
_atom_site_label
_atom_site_type_symbol
_atom_site_fract_x
_atom_site_fract_y
_atom_site_fract_z
_atom_site_U_iso_or_equiv
_atom_site_adp_type
_atom_site_occupancy
_atom_site_symmetry_multiplicity
_atom_site_calc_flag
_atom_site_refinement_flags
O3 O 0.5580(5) -0.7579(5) -0.01208(13) 0.1029(16) Uani 1 1 d .
O4 O 0.6449(5) -0.1738(4) -0.17078(13) 0.0962(15) Uani 1 1 d .
O7 O 0.4831(5) -0.4483(5) -0.20813(12) 0.1054(16) Uani 1 1 d .
C1 C 0.4648(5) -0.6451(5) -0.13266(12) 0.0666(14) Uani 1 1 d .
C2 C 0.3977(5) -0.8213(5) -0.09956(15) 0.0703(15) Uani 1 1 d .
H2A H 0.4867 -0.9412 -0.1044 0.084 Uiso 1 1 calc R
C5 C 0.1652(5) -0.8763(5) -0.11396(16) 0.0721(14) Uani 1 1 d .
C6 C 0.5565(5) -0.4681(5) -0.11856(17) 0.0753(15) Uani 1 1 d .
H6A H 0.6018 -0.4306 -0.0845 0.090 Uiso 1 1 calc R
C8 C 0.0551(6) -0.7182(7) -0.07864(18) 0.0850(16) Uani 1 1 d .
H8A H 0.0433 -0.5856 -0.0960 0.102 Uiso 1 1 calc R
H8B H -0.0831 -0.7658 -0.0714 0.102 Uiso 1 1 calc R
C9 C 0.5733(6) -0.3432(6) -0.16603(18) 0.0841(15) Uani 1 1 d .
C10 C 0.4022(5) -0.7608(5) -0.04145(14) 0.0751(15) Uani 1 1 d .
C11 C 0.4097(8) -0.6421(7) -0.18961(16) 0.0930(17) Uani 1 1 d .
H11A H 0.4816 -0.7543 -0.2068 0.112 Uiso 1 1 calc R
C12 C 0.1909(7) -0.7021(8) -0.0278(2) 0.0992(18) Uani 1 1 d .
H12A H 0.1899 -0.5627 -0.0143 0.119 Uiso 1 1 calc R
H12B H 0.1411 -0.7940 -0.0012 0.119 Uiso 1 1 calc R
C13 C 0.1070(7) -0.8621(7) -0.17254(19) 0.0934(17) Uani 1 1 d .
H13A H -0.0431 -0.8722 -0.1777 0.112 Uiso 1 1 calc R
H13B H 0.1660 -0.9795 -0.1899 0.112 Uiso 1 1 calc R
C14 C 0.1776(8) -0.6663(9) -0.19982(19) 0.1055(19) Uani 1 1 d .
H14A H 0.1436 -0.6752 -0.2375 0.127 Uiso 1 1 calc R
H14B H 0.1064 -0.5479 -0.1862 0.127 Uiso 1 1 calc R
C15 C 0.1203(6) -1.0955(7) -0.0949(2) 0.0948(17) Uani 1 1 d .
H15A H -0.0179 -1.1348 -0.1071 0.142 Uiso 1 1 calc R
H15B H 0.1321 -1.0993 -0.0571 0.142 Uiso 1 1 calc R
H15C H 0.2188 -1.1891 -0.1087 0.142 Uiso 1 1 calc R

loop_
_atom_site_aniso_label
_atom_site_aniso_U_11
_atom_site_aniso_U_22
_atom_site_aniso_U_33
_atom_site_aniso_U_23
_atom_site_aniso_U_13
_atom_site_aniso_U_12
O3 0.097(2) 0.102(3) 0.106(3) 0.0176(15) -0.0224(19) -0.0126(15)
O4 0.108(2) 0.087(2) 0.095(2) 0.0072(15) 0.0185(16) -0.0305(15)
O7 0.138(3) 0.101(3) 0.079(2) -0.0001(14) 0.0207(19) -0.046(2)
C1 0.0588(19) 0.078(2) 0.064(2) -0.0061(13) 0.0099(13) 0.0033(13)
C2 0.059(2) 0.063(2) 0.090(3) 0.0006(15) 0.0121(15) 0.0021(12)
C5 0.065(2) 0.064(2) 0.087(3) 0.0071(15) 0.0028(15) -0.0085(14)
C6 0.067(2) 0.067(2) 0.093(3) -0.0028(15) 0.0170(17) -0.0050(14)
C8 0.061(2) 0.094(3) 0.101(3) 0.004(2) 0.0126(18) 0.0016(16)
C9 0.081(2) 0.083(3) 0.089(3) 0.0046(18) 0.0188(18) -0.0099(17)
C10 0.073(2) 0.076(2) 0.076(2) 0.0105(14) 0.0000(17) -0.0074(15)
C11 0.118(3) 0.085(3) 0.079(3) -0.0066(18) 0.026(2) -0.024(2)
C12 0.088(3) 0.112(3) 0.101(3) -0.008(2) 0.035(2) -0.012(2)
C13 0.089(3) 0.089(3) 0.101(3) 0.005(2) -0.010(2) -0.021(2)
C14 0.117(4) 0.114(4) 0.084(3) 0.017(2) -0.014(2) -0.036(3)
C15 0.076(2) 0.081(3) 0.126(4) 0.009(2) 0.002(2) -0.0175(19)

loop_
_atom_type_symbol
_atom_type_description
_atom_type_scat_dispersion_real
_atom_type_scat_dispersion_imag
_atom_type_scat_source
C C 0.0033 0.0016 'International Tables Vol C Tables 4.2.6.8 and 6.1.1.4'
H H 0.0000 0.0000 'International Tables Vol C Tables 4.2.6.8 and 6.1.1.4'
O O 0.0106 0.0060 'International Tables Vol C Tables 4.2.6.8 and 6.1.1.4'

loop_
_geom_angle_atom_site_label_1
_geom_angle_atom_site_label_2
_geom_angle_atom_site_label_3
_geom_angle
C9 O7 C11 108.4(3)
C6 C1 C11 109.3(3)
C6 C1 C2 130.3(3)
C11 C1 C2 120.0(3)
C1 C2 C10 110.8(3)
C1 C2 C5 110.3(3)
C10 C2 C5 104.5(3)
C1 C2 H2A 110.4
C10 C2 H2A 110.4
C5 C2 H2A 110.4
C13 C5 C15 108.9(3)
C13 C5 C8 115.4(3)
C15 C5 C8 109.3(4)
C13 C5 C2 113.3(3)
C15 C5 C2 109.5(3)
C8 C5 C2 100.1(3)
C1 C6 C9 108.1(4)
C1 C6 H6A 125.9
C9 C6 H6A 125.9
C12 C8 C5 106.0(3)
C12 C8 H8A 110.5
C5 C8 H8A 110.5
C12 C8 H8B 110.5
C5 C8 H8B 110.5
H8A C8 H8B 108.7
O4 C9 O7 121.8(4)
O4 C9 C6 129.7(4)
O7 C9 C6 108.5(3)
O3 C10 C12 126.3(4)
O3 C10 C2 124.5(3)
C12 C10 C2 109.1(3)
O7 C11 C1 105.6(3)
O7 C11 C14 112.2(4)
C1 C11 C14 110.4(3)
O7 C11 H11A 109.6
C1 C11 H11A 109.6
C14 C11 H11A 109.6
C10 C12 C8 106.0(3)
C10 C12 H12A 110.5
C8 C12 H12A 110.5
C10 C12 H12B 110.5
C8 C12 H12B 110.5
H12A C12 H12B 108.7
C5 C13 C14 115.6(3)
C5 C13 H13A 108.4
C14 C13 H13A 108.4
C5 C13 H13B 108.4
C14 C13 H13B 108.4
H13A C13 H13B 107.5
C11 C14 C13 109.0(4)
C11 C14 H14A 109.9
C13 C14 H14A 109.9
C11 C14 H14B 109.9
C13 C14 H14B 109.9
H14A C14 H14B 108.3
C5 C15 H15A 109.5
C5 C15 H15B 109.5
H15A C15 H15B 109.5
C5 C15 H15C 109.5
H15A C15 H15C 109.5
H15B C15 H15C 109.5

loop_
_geom_bond_atom_site_label_1
_geom_bond_atom_site_label_2
_geom_bond_distance
O3 C10 1.215(4)
O4 C9 1.204(5)
O7 C9 1.369(5)
O7 C11 1.435(5)
C1 C6 1.333(5)
C1 C11 1.469(5)
C1 C2 1.500(5)
C2 C10 1.525(5)
C2 C5 1.562(5)
C2 H2A 0.9800
C5 C13 1.515(6)
C5 C15 1.538(6)
C5 C8 1.561(6)
C6 C9 1.462(6)
C6 H6A 0.9300
C8 C12 1.520(7)
C8 H8A 0.9700
C8 H8B 0.9700
C10 C12 1.474(6)
C11 C14 1.510(7)
C11 H11A 0.9800
C12 H12A 0.9700
C12 H12B 0.9700
C13 C14 1.532(7)
C13 H13A 0.9700
C13 H13B 0.9700
C14 H14A 0.9700
C14 H14B 0.9700
C15 H15A 0.9600
C15 H15B 0.9600
C15 H15C 0.9600

loop_
_geom_torsion_atom_site_label_1
_geom_torsion_atom_site_label_2
_geom_torsion_atom_site_label_3
_geom_torsion_atom_site_label_4
_geom_torsion
C6 C1 C2 C10 12.8(5)
C11 C1 C2 C10 -160.1(3)
C6 C1 C2 C5 127.9(4)
C11 C1 C2 C5 -44.9(4)
C1 C2 C5 C13 38.9(4)
C10 C2 C5 C13 157.9(3)
C1 C2 C5 C15 160.7(3)
C10 C2 C5 C15 -80.3(4)
C1 C2 C5 C8 -84.5(4)
C10 C2 C5 C8 34.5(3)
C11 C1 C6 C9 -2.2(4)
C2 C1 C6 C9 -175.6(3)
C13 C5 C8 C12 -158.6(3)
C15 C5 C8 C12 78.3(4)
C2 C5 C8 C12 -36.6(4)
C11 O7 C9 O4 -178.8(4)
C11 O7 C9 C6 -0.9(5)
C1 C6 C9 O4 179.7(4)
C1 C6 C9 O7 1.9(4)
C1 C2 C10 O3 -80.8(5)
C5 C2 C10 O3 160.4(3)
C1 C2 C10 C12 97.6(3)
C5 C2 C10 C12 -21.2(4)
C9 O7 C11 C1 -0.4(5)
C9 O7 C11 C14 119.9(4)
C6 C1 C11 O7 1.6(4)
C2 C1 C11 O7 175.8(3)
C6 C1 C11 C14 -119.8(4)
C2 C1 C11 C14 54.4(5)
O3 C10 C12 C8 176.1(4)
C2 C10 C12 C8 -2.2(5)
C5 C8 C12 C10 25.0(4)
C15 C5 C13 C14 -169.5(4)
C8 C5 C13 C14 67.2(5)
C2 C5 C13 C14 -47.4(5)
O7 C11 C14 C13 -172.4(4)
C1 C11 C14 C13 -55.0(5)
C5 C13 C14 C11 55.0(6)
